data_7232685
loop_
_publ_author_name
'Bendzi\'nska-Berus, Wioletta'
'Jelecki, Maciej'
'Kwit, Marcin'
'Rychlewska, Urszula'

_publ_section_title
;
 Transfer of chirality in N-triphenylacetylamino acids and chiral
 derivatives of N-triphenylacetyl Gly--Gly dipeptide and control of their
 assembly with steric constraints
;
_journal_issue 22
_journal_name_full CrystEngComm
_journal_page_first 3420
_journal_paper_doi 10.1039/C9CE00429G
_journal_volume 21
_journal_year 2019
_chemical_absolute_configuration rmad
_chemical_formula_moiety 'C31 H26 N2 O3'
_chemical_formula_sum 'C31 H26 N2 O3'
_chemical_formula_weight 474.54
_chemical_name_systematic N-(triphenylacetyl)-L-tryptophan
_space_group_crystal_system monoclinic
_space_group_IT_number 4
_space_group_name_Hall 'P 2yb'
_space_group_name_H-M_alt 'P 1 21 1'
_symmetry_space_group_name_Hall 'P 2yb'
_symmetry_space_group_name_H-M 'P 1 21 1'
_atom_sites_solution_hydrogens mixed
_atom_sites_solution_primary direct
_atom_sites_solution_secondary difmap
_audit_creation_method SHELXL-2014/7
_audit_update_record
;
2019-03-05 deposited with the CCDC.    2019-04-23 downloaded from the CCDC.
;
_cell_angle_alpha 90
_cell_angle_beta 107.665(12)
_cell_angle_gamma 90
_cell_formula_units_Z 2
_cell_length_a 9.7079(12)
_cell_length_b 9.4265(8)
_cell_length_c 13.9926(13)
_cell_measurement_reflns_used 2096
_cell_measurement_temperature 100(2)
_cell_measurement_theta_max 26.9390
_cell_measurement_theta_min 3.1420
_cell_volume 1220.1(2)
_computing_cell_refinement
;
CrysAlisPro, Agilent Technologies (2014)
;
_computing_data_collection
;
CrysAlisPro, Agilent Technologies (2014)
;
_computing_data_reduction
;
CrysAlisPro, Agilent Technologies (2014)
;
_computing_molecular_graphics 'Mercury (Bruno, et al. 2002)'
_computing_structure_refinement 'SHELXL-2014/7 (Sheldrick, 2015)'
_computing_structure_solution 'SHELXT (Sheldrick, 2015)'
_diffrn_ambient_temperature 100(2)
_diffrn_detector_area_resol_mean 16.1544
_diffrn_measured_fraction_theta_full 0.998
_diffrn_measured_fraction_theta_max 0.998
_diffrn_measurement_device_type 'Xcalibur, Eos'
_diffrn_measurement_method '\w scans'
_diffrn_radiation_type MoK\a
_diffrn_radiation_wavelength 0.71073
_diffrn_reflns_av_R_equivalents 0.0399
_diffrn_reflns_av_unetI/netI 0.0733
_diffrn_reflns_Laue_measured_fraction_full 0.998
_diffrn_reflns_Laue_measured_fraction_max 0.998
_diffrn_reflns_limit_h_max 11
_diffrn_reflns_limit_h_min -5
_diffrn_reflns_limit_k_max 11
_diffrn_reflns_limit_k_min -11
_diffrn_reflns_limit_l_max 16
_diffrn_reflns_limit_l_min -16
_diffrn_reflns_number 7328
_diffrn_reflns_point_group_measured_fraction_full 0.999
_diffrn_reflns_point_group_measured_fraction_max 0.999
_diffrn_reflns_theta_full 25.022
_diffrn_reflns_theta_max 25.022
_diffrn_reflns_theta_min 3.037
_diffrn_source 'Enhance (Mo) X-ray Source'
_exptl_absorpt_coefficient_mu 0.084
_exptl_absorpt_correction_T_max 1.00000
_exptl_absorpt_correction_T_min 0.96060
_exptl_absorpt_correction_type multi-scan
_exptl_absorpt_process_details
;
CrysAlisPro, Agilent Technologies,
Version 1.171.37.33 Empirical absorption correction using spherical 
harmonics,implemented in SCALE3 ABSPACK scaling algorithm, 2014.
;
_exptl_crystal_colour colourless
_exptl_crystal_density_diffrn 1.292
_exptl_crystal_description block
_exptl_crystal_F_000 500
_exptl_crystal_size_max 0.400
_exptl_crystal_size_mid 0.200
_exptl_crystal_size_min 0.200
_refine_diff_density_max 0.163
_refine_diff_density_min -0.212
_refine_diff_density_rms 0.043
_refine_ls_abs_structure_details
;
 Flack x determined using 1459 quotients [(I+)-(I-)]/[(I+)+(I-)]
 (Parsons, Flack and Wagner, Acta Cryst. B69 (2013) 249-259).
;
_refine_ls_abs_structure_Flack 0.2(10)
_refine_ls_extinction_method none
_refine_ls_goodness_of_fit_ref 1.036
_refine_ls_hydrogen_treatment constr
_refine_ls_matrix_type full
_refine_ls_number_parameters 325
_refine_ls_number_reflns 4306
_refine_ls_number_restraints 1
_refine_ls_restrained_S_all 1.036
_refine_ls_R_factor_all 0.0555
_refine_ls_R_factor_gt 0.0454
_refine_ls_shift/su_max 0.000
_refine_ls_shift/su_mean 0.000
_refine_ls_structure_factor_coef Fsqd
_refine_ls_weighting_details 'w=1/[\s^2^(Fo^2^)+(0.0323P)^2^] where P=(Fo^2^+2Fc^2^)/3'
_refine_ls_weighting_scheme calc
_refine_ls_wR_factor_gt 0.0890
_refine_ls_wR_factor_ref 0.0961
_reflns_Friedel_coverage 0.875
_reflns_Friedel_fraction_full 0.999
_reflns_Friedel_fraction_max 0.999
_reflns_number_gt 3753
_reflns_number_total 4306
_reflns_threshold_expression 'I > 2\s(I)'
_cod_data_source_file c9ce00429g2.cif
_cod_data_source_block 12
_cod_depositor_comments 'Adding full bibliography for 7232683--7232694.cif.'
_cod_database_code 7232685
_shelx_shelxl_version_number 2014/7
_shelx_space_group_comment
;
The symmetry employed for this shelxl refinement is uniquely defined
by the following loop, which should always be used as a source of
symmetry information in preference to the above space-group names.
They are only intended as comments.
;
_shelx_estimated_absorpt_t_min 0.967
_shelx_estimated_absorpt_t_max 0.983

loop_
_space_group_symop_operation_xyz
'x, y, z'
'-x, y+1/2, -z'

loop_
_atom_site_label
_atom_site_type_symbol
_atom_site_fract_x
_atom_site_fract_y
_atom_site_fract_z
_atom_site_U_iso_or_equiv
_atom_site_adp_type
_atom_site_occupancy
_atom_site_site_symmetry_order
_atom_site_calc_flag
_atom_site_refinement_flags_posn
_atom_site_refinement_flags_adp
C1 C 0.2268(4) 0.5910(3) 0.1544(2) 0.0155(8) Uani 1 1 d . .
C2' C -0.1252(4) 0.2986(4) 0.0965(3) 0.0193(8) Uani 1 1 d . .
H2' H -0.1584 0.3059 0.0254 0.023 Uiso 1 1 calc R U
C2 C -0.0332(4) 0.6321(4) 0.0984(2) 0.0167(8) Uani 1 1 d . .
H2 H -0.0252 0.5804 0.0379 0.020 Uiso 1 1 calc R U
C3 C -0.0715(4) 0.7848(4) 0.0689(2) 0.0169(8) Uani 1 1 d . .
C3' C -0.1167(4) 0.4089(4) 0.1605(3) 0.0170(8) Uani 1 1 d . .
C4' C -0.0626(4) 0.3513(3) 0.2591(3) 0.0177(8) Uani 1 1 d . .
C4 C -0.1518(4) 0.5601(3) 0.1329(3) 0.0179(8) Uani 1 1 d . .
H4A H -0.1636 0.6117 0.1915 0.021 Uiso 1 1 calc R U
H4B H -0.2446 0.5653 0.0783 0.021 Uiso 1 1 calc R U
C5' C -0.0281(4) 0.4099(4) 0.3551(3) 0.0274(9) Uani 1 1 d . .
H5' H -0.0413 0.5083 0.3640 0.033 Uiso 1 1 calc R U
C6' C 0.0253(5) 0.3226(4) 0.4362(3) 0.0368(11) Uani 1 1 d . .
H6' H 0.0474 0.3610 0.5019 0.044 Uiso 1 1 calc R U
C7' C 0.0477(5) 0.1784(4) 0.4240(3) 0.0355(11) Uani 1 1 d . .
H7' H 0.0866 0.1212 0.4819 0.043 Uiso 1 1 calc R U
C8' C 0.0152(4) 0.1170(4) 0.3311(3) 0.0271(9) Uani 1 1 d . .
H8' H 0.0293 0.0185 0.3231 0.032 Uiso 1 1 calc R U
C9' C -0.0396(4) 0.2065(4) 0.2487(3) 0.0191(8) Uani 1 1 d . .
C10 C 0.3699(4) 0.5842(3) 0.2404(2) 0.0156(8) Uani 1 1 d . .
C11 C 0.4838(4) 0.6833(3) 0.2179(3) 0.0177(8) Uani 1 1 d . .
C12 C 0.4732(4) 0.7367(4) 0.1240(3) 0.0199(8) Uani 1 1 d . .
H12 H 0.3949 0.7082 0.0680 0.024 Uiso 1 1 calc R U
C13 C 0.5751(4) 0.8315(4) 0.1102(3) 0.0244(9) Uani 1 1 d . .
H13 H 0.5656 0.8677 0.0451 0.029 Uiso 1 1 calc R U
C14 C 0.6897(4) 0.8729(4) 0.1902(3) 0.0269(9) Uani 1 1 d . .
H14 H 0.7584 0.9392 0.1811 0.032 Uiso 1 1 calc R U
C15 C 0.7036(4) 0.8174(4) 0.2833(3) 0.0288(9) Uani 1 1 d . .
H15 H 0.7841 0.8436 0.3386 0.035 Uiso 1 1 calc R U
C16 C 0.6023(4) 0.7241(4) 0.2976(3) 0.0231(9) Uani 1 1 d . .
H16 H 0.6136 0.6871 0.3627 0.028 Uiso 1 1 calc R U
C21 C 0.4102(4) 0.4267(3) 0.2393(2) 0.0168(8) Uani 1 1 d . .
C22 C 0.3142(4) 0.3265(3) 0.2546(2) 0.0191(8) Uani 1 1 d . .
H22 H 0.2310 0.3567 0.2713 0.023 Uiso 1 1 calc R U
C23 C 0.3384(4) 0.1834(4) 0.2457(3) 0.0220(9) Uani 1 1 d . .
H23 H 0.2726 0.1158 0.2572 0.026 Uiso 1 1 calc R U
C24 C 0.4575(4) 0.1386(4) 0.2203(3) 0.0214(8) Uani 1 1 d . .
H24 H 0.4737 0.0402 0.2137 0.026 Uiso 1 1 calc R U
C25 C 0.5526(4) 0.2364(4) 0.2045(3) 0.0231(9) Uani 1 1 d . .
H25 H 0.6351 0.2054 0.1872 0.028 Uiso 1 1 calc R U
C26 C 0.5295(4) 0.3812(4) 0.2136(3) 0.0203(8) Uani 1 1 d . .
H26 H 0.5958 0.4483 0.2022 0.024 Uiso 1 1 calc R U
C31 C 0.3511(4) 0.6327(4) 0.3409(2) 0.0177(8) Uani 1 1 d . .
C32 C 0.3109(4) 0.7724(4) 0.3496(3) 0.0213(8) Uani 1 1 d . .
H32 H 0.2936 0.8343 0.2936 0.026 Uiso 1 1 calc R U
C33 C 0.2958(4) 0.8224(4) 0.4385(3) 0.0274(9) Uani 1 1 d . .
H33 H 0.2665 0.9177 0.4429 0.033 Uiso 1 1 calc R U
C34 C 0.3232(4) 0.7348(4) 0.5208(3) 0.0303(10) Uani 1 1 d . .
H34 H 0.3120 0.7685 0.5820 0.036 Uiso 1 1 calc R U
C35 C 0.3666(4) 0.5986(4) 0.5131(3) 0.0298(10) Uani 1 1 d . .
H35 H 0.3876 0.5381 0.5700 0.036 Uiso 1 1 calc R U
C36 C 0.3805(4) 0.5471(4) 0.4237(2) 0.0211(8) Uani 1 1 d . .
H36 H 0.4107 0.4520 0.4199 0.025 Uiso 1 1 calc R U
N1' N -0.0795(3) 0.1760(3) 0.1481(2) 0.0205(7) Uani 1 1 d . .
H1' H -0.0762 0.0920 0.1215 0.025 Uiso 1 1 calc R U
N1 N 0.1059(3) 0.6256(3) 0.17475(19) 0.0150(6) Uani 1 1 d . .
H1 H 0.1107 0.6454 0.2371 0.018 Uiso 1 1 calc R U
O1 O 0.2228(3) 0.5565(2) 0.06786(17) 0.0181(6) Uani 1 1 d . .
O2 O -0.0046(3) 0.8855(2) 0.11376(17) 0.0210(6) Uani 1 1 d . .
O3 O -0.1854(3) 0.7921(2) -0.01073(16) 0.0207(6) Uani 1 1 d . .
H3 H -0.2055 0.8811 -0.0313 0.025 Uiso 1 1 d R U

loop_
_atom_site_aniso_label
_atom_site_aniso_U_11
_atom_site_aniso_U_22
_atom_site_aniso_U_33
_atom_site_aniso_U_23
_atom_site_aniso_U_13
_atom_site_aniso_U_12
C1 0.020(2) 0.0110(17) 0.0160(18) -0.0008(14) 0.0066(16) -0.0007(15)
C2' 0.018(2) 0.0199(19) 0.0196(18) 0.0007(15) 0.0050(16) -0.0009(16)
C2 0.0160(19) 0.0159(18) 0.0173(19) -0.0002(15) 0.0035(15) -0.0002(15)
C3 0.0172(19) 0.0213(19) 0.0144(18) 0.0021(15) 0.0079(16) 0.0008(16)
C3' 0.014(2) 0.0169(18) 0.0203(19) 0.0019(15) 0.0061(16) -0.0004(15)
C4' 0.0146(19) 0.0178(19) 0.0211(19) 0.0012(15) 0.0058(16) 0.0003(15)
C4 0.015(2) 0.0155(18) 0.0231(19) -0.0007(15) 0.0055(16) 0.0018(15)
C5' 0.029(2) 0.028(2) 0.025(2) -0.0027(18) 0.0087(19) 0.0015(18)
C6' 0.045(3) 0.046(3) 0.018(2) 0.004(2) 0.007(2) 0.001(2)
C7' 0.036(3) 0.044(3) 0.026(2) 0.018(2) 0.009(2) 0.006(2)
C8' 0.023(2) 0.025(2) 0.034(2) 0.0101(18) 0.0106(18) 0.0039(18)
C9' 0.0147(19) 0.0213(19) 0.023(2) 0.0016(16) 0.0091(16) 0.0001(16)
C10 0.0159(19) 0.0147(18) 0.0160(18) -0.0003(14) 0.0048(15) 0.0000(15)
C11 0.017(2) 0.0131(18) 0.024(2) -0.0005(15) 0.0085(16) 0.0022(15)
C12 0.018(2) 0.0184(19) 0.024(2) 0.0012(15) 0.0066(17) 0.0009(16)
C13 0.025(2) 0.020(2) 0.034(2) 0.0042(17) 0.0175(19) 0.0030(17)
C14 0.021(2) 0.0170(19) 0.049(3) -0.0075(18) 0.021(2) -0.0024(17)
C15 0.019(2) 0.033(2) 0.035(2) -0.0139(19) 0.0090(18) -0.0067(19)
C16 0.022(2) 0.025(2) 0.023(2) -0.0046(16) 0.0070(18) -0.0028(17)
C21 0.021(2) 0.0147(18) 0.0137(18) 0.0004(14) 0.0032(16) 0.0021(16)
C22 0.019(2) 0.0173(19) 0.0217(19) 0.0004(16) 0.0064(16) 0.0025(16)
C23 0.022(2) 0.019(2) 0.026(2) 0.0035(16) 0.0079(17) 0.0013(16)
C24 0.027(2) 0.0138(18) 0.024(2) 0.0030(16) 0.0076(17) 0.0060(17)
C25 0.022(2) 0.022(2) 0.027(2) 0.0008(16) 0.0118(18) 0.0080(17)
C26 0.019(2) 0.022(2) 0.0204(18) 0.0006(16) 0.0059(16) -0.0009(16)
C31 0.0130(18) 0.023(2) 0.0153(18) -0.0040(15) 0.0016(15) -0.0002(16)
C32 0.021(2) 0.021(2) 0.0189(18) -0.0039(16) 0.0016(16) 0.0004(17)
C33 0.028(2) 0.027(2) 0.026(2) -0.0088(18) 0.0060(19) 0.0031(18)
C34 0.034(2) 0.039(2) 0.019(2) -0.0113(19) 0.0089(19) -0.0006(19)
C35 0.037(2) 0.033(2) 0.019(2) 0.0016(18) 0.0095(19) -0.004(2)
C36 0.023(2) 0.0229(19) 0.0163(19) 0.0001(16) 0.0035(17) -0.0012(17)
N1' 0.0239(18) 0.0127(16) 0.0258(17) -0.0031(12) 0.0088(14) 0.0004(13)
N1 0.0167(16) 0.0160(15) 0.0118(14) 0.0011(12) 0.0033(13) -0.0001(13)
O1 0.0206(14) 0.0180(13) 0.0165(13) -0.0023(10) 0.0068(11) -0.0001(11)
O2 0.0235(15) 0.0150(13) 0.0231(13) -0.0019(11) 0.0051(12) 0.0000(11)
O3 0.0215(14) 0.0191(13) 0.0181(13) 0.0062(11) 0.0009(11) 0.0002(11)

loop_
_atom_type_symbol
_atom_type_description
_atom_type_scat_dispersion_real
_atom_type_scat_dispersion_imag
_atom_type_scat_source
C C 0.0033 0.0016 'International Tables Vol C Tables 4.2.6.8 and 6.1.1.4'
H H 0.0000 0.0000 'International Tables Vol C Tables 4.2.6.8 and 6.1.1.4'
N N 0.0061 0.0033 'International Tables Vol C Tables 4.2.6.8 and 6.1.1.4'
O O 0.0106 0.0060 'International Tables Vol C Tables 4.2.6.8 and 6.1.1.4'

loop_
_geom_angle_atom_site_label_1
_geom_angle_atom_site_label_2
_geom_angle_atom_site_label_3
_geom_angle
O1 C1 N1 120.3(3)
O1 C1 C10 120.3(3)
N1 C1 C10 119.3(3)
C3' C2' N1' 110.8(3)
C3' C2' H2' 124.6
N1' C2' H2' 124.6
N1 C2 C3 109.8(3)
N1 C2 C4 111.7(3)
C3 C2 C4 111.2(3)
N1 C2 H2 108.0
C3 C2 H2 108.0
C4 C2 H2 108.0
O2 C3 O3 125.4(3)
O2 C3 C2 123.8(3)
O3 C3 C2 110.8(3)
C2' C3' C4' 106.1(3)
C2' C3' C4 126.8(3)
C4' C3' C4 127.1(3)
C5' C4' C9' 119.1(3)
C5' C4' C3' 133.7(3)
C9' C4' C3' 107.1(3)
C3' C4 C2 111.8(3)
C3' C4 H4A 109.3
C2 C4 H4A 109.3
C3' C4 H4B 109.3
C2 C4 H4B 109.3
H4A C4 H4B 107.9
C6' C5' C4' 118.7(4)
C6' C5' H5' 120.7
C4' C5' H5' 120.7
C5' C6' C7' 121.2(4)
C5' C6' H6' 119.4
C7' C6' H6' 119.4
C8' C7' C6' 121.9(4)
C8' C7' H7' 119.1
C6' C7' H7' 119.1
C7' C8' C9' 116.6(4)
C7' C8' H8' 121.7
C9' C8' H8' 121.7
N1' C9' C8' 129.7(3)
N1' C9' C4' 107.9(3)
C8' C9' C4' 122.5(3)
C21 C10 C1 101.8(3)
C21 C10 C31 113.4(3)
C1 C10 C31 111.8(3)
C21 C10 C11 112.4(3)
C1 C10 C11 110.3(3)
C31 C10 C11 107.2(3)
C12 C11 C16 117.8(3)
C12 C11 C10 124.1(3)
C16 C11 C10 118.1(3)
C11 C12 C13 121.1(4)
C11 C12 H12 119.5
C13 C12 H12 119.5
C14 C13 C12 120.2(3)
C14 C13 H13 119.9
C12 C13 H13 119.9
C15 C14 C13 119.2(4)
C15 C14 H14 120.4
C13 C14 H14 120.4
C14 C15 C16 120.8(4)
C14 C15 H15 119.6
C16 C15 H15 119.6
C15 C16 C11 120.9(4)
C15 C16 H16 119.6
C11 C16 H16 119.6
C26 C21 C22 119.0(3)
C26 C21 C10 122.6(3)
C22 C21 C10 118.1(3)
C23 C22 C21 120.7(3)
C23 C22 H22 119.7
C21 C22 H22 119.7
C24 C23 C22 120.1(4)
C24 C23 H23 119.9
C22 C23 H23 119.9
C25 C24 C23 119.7(3)
C25 C24 H24 120.1
C23 C24 H24 120.1
C24 C25 C26 120.6(3)
C24 C25 H25 119.7
C26 C25 H25 119.7
C21 C26 C25 119.9(3)
C21 C26 H26 120.1
C25 C26 H26 120.1
C36 C31 C32 118.4(3)
C36 C31 C10 123.1(3)
C32 C31 C10 118.4(3)
C33 C32 C31 120.8(3)
C33 C32 H32 119.6
C31 C32 H32 119.6
C34 C33 C32 120.2(4)
C34 C33 H33 119.9
C32 C33 H33 119.9
C35 C34 C33 118.9(3)
C35 C34 H34 120.5
C33 C34 H34 120.5
C34 C35 C36 121.2(4)
C34 C35 H35 119.4
C36 C35 H35 119.4
C31 C36 C35 120.4(3)
C31 C36 H36 119.8
C35 C36 H36 119.8
C2' N1' C9' 108.1(3)
C2' N1' H1' 125.9
C9' N1' H1' 125.9
C1 N1 C2 122.6(3)
C1 N1 H1 118.7
C2 N1 H1 118.7
C3 O3 H3 111.6

loop_
_geom_bond_atom_site_label_1
_geom_bond_atom_site_label_2
_geom_bond_distance
C1 O1 1.244(4)
C1 N1 1.329(4)
C1 C10 1.538(5)
C2' C3' 1.358(5)
C2' N1' 1.363(4)
C2' H2' 0.9500
C2 N1 1.447(4)
C2 C3 1.513(5)
C2 C4 1.534(5)
C2 H2 1.0000
C3 O2 1.212(4)
C3 O3 1.312(4)
C3' C4' 1.426(5)
C3' C4 1.490(5)
C4' C5' 1.396(5)
C4' C9' 1.398(5)
C4 H4A 0.9900
C4 H4B 0.9900
C5' C6' 1.370(5)
C5' H5' 0.9500
C6' C7' 1.395(6)
C6' H6' 0.9500
C7' C8' 1.370(5)
C7' H7' 0.9500
C8' C9' 1.397(5)
C8' H8' 0.9500
C9' N1' 1.373(4)
C10 C21 1.537(5)
C10 C31 1.541(5)
C10 C11 1.551(5)
C11 C12 1.382(5)
C11 C16 1.392(5)
C12 C13 1.390(5)
C12 H12 0.9500
C13 C14 1.374(5)
C13 H13 0.9500
C14 C15 1.373(5)
C14 H14 0.9500
C15 C16 1.379(5)
C15 H15 0.9500
C16 H16 0.9500
C21 C26 1.381(5)
C21 C22 1.388(5)
C22 C23 1.382(5)
C22 H22 0.9500
C23 C24 1.375(5)
C23 H23 0.9500
C24 C25 1.369(5)
C24 H24 0.9500
C25 C26 1.395(5)
C25 H25 0.9500
C26 H26 0.9500
C31 C36 1.370(5)
C31 C32 1.390(5)
C32 C33 1.379(5)
C32 H32 0.9500
C33 C34 1.376(5)
C33 H33 0.9500
C34 C35 1.366(5)
C34 H34 0.9500
C35 C36 1.385(5)
C35 H35 0.9500
C36 H36 0.9500
N1' H1' 0.8800
N1 H1 0.8800
O3 H3 0.8897

loop_
_geom_torsion_atom_site_label_1
_geom_torsion_atom_site_label_2
_geom_torsion_atom_site_label_3
_geom_torsion_atom_site_label_4
_geom_torsion
N1 C2 C3 O2 -9.9(5)
C4 C2 C3 O2 114.2(4)
N1 C2 C3 O3 170.1(3)
C4 C2 C3 O3 -65.8(4)
N1' C2' C3' C4' -0.3(4)
N1' C2' C3' C4 177.6(3)
C2' C3' C4' C5' 178.6(4)
C4 C3' C4' C5' 0.7(6)
C2' C3' C4' C9' 0.6(4)
C4 C3' C4' C9' -177.3(3)
C2' C3' C4 C2 -75.2(4)
C4' C3' C4 C2 102.3(4)
N1 C2 C4 C3' -57.9(4)
C3 C2 C4 C3' 179.0(3)
C9' C4' C5' C6' -1.0(6)
C3' C4' C5' C6' -178.8(4)
C4' C5' C6' C7' 1.2(6)
C5' C6' C7' C8' -1.2(7)
C6' C7' C8' C9' 0.9(6)
C7' C8' C9' N1' 179.1(4)
C7' C8' C9' C4' -0.8(5)
C5' C4' C9' N1' -179.0(3)
C3' C4' C9' N1' -0.7(4)
C5' C4' C9' C8' 0.9(5)
C3' C4' C9' C8' 179.2(3)
O1 C1 C10 C21 -59.2(4)
N1 C1 C10 C21 116.7(3)
O1 C1 C10 C31 179.5(3)
N1 C1 C10 C31 -4.7(4)
O1 C1 C10 C11 60.3(4)
N1 C1 C10 C11 -123.9(3)
C21 C10 C11 C12 95.6(4)
C1 C10 C11 C12 -17.3(4)
C31 C10 C11 C12 -139.2(3)
C21 C10 C11 C16 -86.1(4)
C1 C10 C11 C16 161.1(3)
C31 C10 C11 C16 39.1(4)
C16 C11 C12 C13 -2.0(5)
C10 C11 C12 C13 176.3(3)
C11 C12 C13 C14 0.6(5)
C12 C13 C14 C15 1.3(6)
C13 C14 C15 C16 -1.7(6)
C14 C15 C16 C11 0.3(6)
C12 C11 C16 C15 1.6(5)
C10 C11 C16 C15 -176.9(3)
C1 C10 C21 C26 113.5(4)
C31 C10 C21 C26 -126.2(3)
C11 C10 C21 C26 -4.5(4)
C1 C10 C21 C22 -59.6(4)
C31 C10 C21 C22 60.7(4)
C11 C10 C21 C22 -177.6(3)
C26 C21 C22 C23 0.9(5)
C10 C21 C22 C23 174.3(3)
C21 C22 C23 C24 -0.8(5)
C22 C23 C24 C25 0.5(5)
C23 C24 C25 C26 -0.3(5)
C22 C21 C26 C25 -0.7(5)
C10 C21 C26 C25 -173.8(3)
C24 C25 C26 C21 0.4(6)
C21 C10 C31 C36 5.7(5)
C1 C10 C31 C36 120.1(4)
C11 C10 C31 C36 -118.9(4)
C21 C10 C31 C32 -178.4(3)
C1 C10 C31 C32 -64.0(4)
C11 C10 C31 C32 57.0(4)
C36 C31 C32 C33 -2.4(5)
C10 C31 C32 C33 -178.4(3)
C31 C32 C33 C34 1.2(6)
C32 C33 C34 C35 0.6(6)
C33 C34 C35 C36 -1.3(6)
C32 C31 C36 C35 1.7(5)
C10 C31 C36 C35 177.6(3)
C34 C35 C36 C31 0.1(6)
C3' C2' N1' C9' -0.1(4)
C8' C9' N1' C2' -179.4(4)
C4' C9' N1' C2' 0.5(4)
O1 C1 N1 C2 -3.1(5)
C10 C1 N1 C2 -179.0(3)
C3 C2 N1 C1 -101.1(4)
C4 C2 N1 C1 135.1(3)
